data_4070846
loop_
_publ_author_name
'Esteruelas, Miguel A.'
'Hern\'andez, Yohar A.'
'L\'opez, Ana M.'
'Oliv\'an, Montserrat'
'Rubio, Luc\'ia'

_publ_section_title
;
 Reactions of a Dihydride&#x2212;Osmium(IV) Complex with Aldehydes:
 Influence of the Substituent at the Carbonyl Group
;
_journal_issue 4
_journal_name_full Organometallics
_journal_page_first 799
_journal_paper_doi 10.1021/om701075d
_journal_volume 27
_journal_year 2008
_chemical_formula_sum 'C47 H54 B O Os P'
_chemical_formula_weight 866.88
_chemical_name_systematic
; 
 ? 
;
_space_group_IT_number 14
_symmetry_cell_setting monoclinic
_symmetry_space_group_name_Hall '-P 2yn'
_symmetry_space_group_name_H-M 'P 1 21/n 1'
_atom_sites_solution_hydrogens geom
_atom_sites_solution_primary direct
_atom_sites_solution_secondary difmap
_audit_creation_method SHELXL-97
_cell_angle_alpha 90.00
_cell_angle_beta 102.482(3)
_cell_angle_gamma 90.00
_cell_formula_units_Z 4
_cell_length_a 16.8600(17)
_cell_length_b 10.1387(10)
_cell_length_c 23.855(2)
_cell_measurement_reflns_used 1764
_cell_measurement_temperature 105(2)
_cell_measurement_theta_max 17
_cell_measurement_theta_min 2
_cell_volume 3981.4(7)
_computing_cell_refinement 'SAINT+ v. 6.1 (Bruker AXS, 2000)'
_computing_data_collection 'SMART v. 5.625 (Bruker AXS, 2000)'
_computing_data_reduction 'SAINT+ v. 6.1 (Bruker AXS, 2000)'
_computing_molecular_graphics 'XP, SHELXTL v. 6.1 (Bruker, 2000)'
_computing_publication_material 'XCIF, SHELXTL v. 6.1 (Bruker, 2000)'
_computing_structure_refinement 'SHELXL-97 (Sheldrick, 1997)'
_computing_structure_solution 'SHELXS-97 (Sheldrick, 1990)'
_diffrn_ambient_temperature 105(2)
_diffrn_detector_area_resol_mean 8.26
_diffrn_measured_fraction_theta_full 0.996
_diffrn_measured_fraction_theta_max 0.932
_diffrn_measurement_device_type 'Bruker SMART APEX CCD system'
_diffrn_measurement_method '\w rotations with narrow frames'
_diffrn_radiation_monochromator graphite
_diffrn_radiation_source 'fine-focus sealed tube'
_diffrn_radiation_type MoK\a
_diffrn_radiation_wavelength 0.71073
_diffrn_reflns_av_R_equivalents 0.1208
_diffrn_reflns_av_sigmaI/netI 0.1981
_diffrn_reflns_limit_h_max 22
_diffrn_reflns_limit_h_min -22
_diffrn_reflns_limit_k_max 13
_diffrn_reflns_limit_k_min -13
_diffrn_reflns_limit_l_max 32
_diffrn_reflns_limit_l_min -31
_diffrn_reflns_number 40894
_diffrn_reflns_theta_full 27.50
_diffrn_reflns_theta_max 28.93
_diffrn_reflns_theta_min 1.66
_diffrn_standards_decay_% 'no decay'
_exptl_absorpt_coefficient_mu 3.278
_exptl_absorpt_correction_T_max 0.864
_exptl_absorpt_correction_T_min 0.770
_exptl_absorpt_correction_type multi-scan
_exptl_absorpt_process_details
;
Absorption correction performed with SADABS program. This is based on the
method of Blessing: Blessing, R. H., Acta Crystallogr., Sect. A 1995, 51, 33.

SADABS: Area-Detector Absorption Correction. Bruker-AXS 
within SAINT+ package, v. 6.1 (2000).
;
_exptl_crystal_colour colorless
_exptl_crystal_density_diffrn 1.446
_exptl_crystal_density_method 'not measured'
_exptl_crystal_description prism
_exptl_crystal_F_000 1760
_exptl_crystal_size_max 0.07
_exptl_crystal_size_mid 0.06
_exptl_crystal_size_min 0.05
_refine_diff_density_max 2.271
_refine_diff_density_min -1.459
_refine_diff_density_rms 0.142
_refine_ls_extinction_method none
_refine_ls_goodness_of_fit_ref 0.801
_refine_ls_hydrogen_treatment mixed
_refine_ls_matrix_type full
_refine_ls_number_parameters 471
_refine_ls_number_reflns 9794
_refine_ls_number_restraints 1
_refine_ls_restrained_S_all 0.801
_refine_ls_R_factor_all 0.1293
_refine_ls_R_factor_gt 0.0573
_refine_ls_shift/su_max 0.001
_refine_ls_shift/su_mean 0.000
_refine_ls_structure_factor_coef Fsqd
_refine_ls_weighting_details 'calc w=1/[\s^2^(Fo^2^)+(0.0199P)^2^+0.0000P] where P=(Fo^2^+2Fc^2^)/3'
_refine_ls_weighting_scheme calc
_refine_ls_wR_factor_gt 0.0857
_refine_ls_wR_factor_ref 0.0994
_reflns_number_gt 5185
_reflns_number_total 9794
_reflns_threshold_expression >2sigma(I)
_cod_data_source_file om701075d-file002.cif
_cod_data_source_block mae257as
_cod_original_cell_volume 3981.3(7)
_cod_original_sg_symbol_H-M P2(1)/n
_cod_database_code 4070846

loop_
_symmetry_equiv_pos_as_xyz
'x, y, z'
'-x+1/2, y+1/2, -z+1/2'
'-x, -y, -z'
'x-1/2, -y-1/2, z-1/2'

loop_
_atom_site_label
_atom_site_type_symbol
_atom_site_fract_x
_atom_site_fract_y
_atom_site_fract_z
_atom_site_U_iso_or_equiv
_atom_site_adp_type
_atom_site_occupancy
_atom_site_symmetry_multiplicity
_atom_site_calc_flag
_atom_site_refinement_flags
Os Os 0.961587(17) 0.29167(3) 0.232676(13) 0.02806(9) Uani 1 1 d .
P P 0.96417(11) 0.3922(2) 0.14321(8) 0.0289(5) Uani 1 1 d .
B B 0.1261(4) 0.7817(8) 0.3844(3) 0.0249(19) Uani 1 1 d .
O O 0.9238(3) 0.0262(6) 0.1763(2) 0.0552(17) Uani 1 1 d .
C1 C 0.8455(5) 0.3879(8) 0.2278(3) 0.039(2) Uani 1 1 d D
H1A H 0.8537 0.4544 0.2576 0.047 Uiso 1 1 d R
H1B H 0.827(4) 0.451(5) 0.197(2) 0.06(3) Uiso 1 1 d D
C2 C 0.8359(4) 0.2558(8) 0.2427(3) 0.042(2) Uani 1 1 d .
H2 H 0.8062 0.1991 0.2101 0.06(3) Uiso 1 1 d R
C3 C 0.8273(4) 0.2070(10) 0.3008(3) 0.042(2) Uani 1 1 d .
C4 C 0.8443(4) 0.0761(9) 0.3171(4) 0.044(2) Uani 1 1 d .
H4 H 0.8568 0.0163 0.2907 0.053 Uiso 1 1 calc R
C5 C 0.8428(4) 0.0339(9) 0.3724(4) 0.046(2) Uani 1 1 d .
H5 H 0.8550 -0.0533 0.3830 0.056 Uiso 1 1 calc R
C6 C 0.8237(5) 0.1195(9) 0.4105(4) 0.048(2) Uani 1 1 d .
H6 H 0.8239 0.0919 0.4477 0.057 Uiso 1 1 calc R
C7 C 0.8036(5) 0.2493(9) 0.3945(4) 0.059(3) Uani 1 1 d .
H7 H 0.7897 0.3084 0.4207 0.071 Uiso 1 1 calc R
C8 C 0.8045(5) 0.2890(9) 0.3398(4) 0.055(2) Uani 1 1 d .
H8 H 0.7890 0.3749 0.3289 0.066 Uiso 1 1 calc R
C9 C 0.9350(4) 0.1351(9) 0.1959(3) 0.040(2) Uani 1 1 d .
C10 C 1.0390(4) 0.3222(8) 0.1060(3) 0.042(2) Uani 1 1 d .
H10 H 1.0341 0.3722 0.0702 0.051 Uiso 1 1 calc R
C11 C 1.1267(4) 0.3382(8) 0.1389(3) 0.052(3) Uani 1 1 d .
H11A H 1.1368 0.2798 0.1714 0.079 Uiso 1 1 calc R
H11B H 1.1356 0.4276 0.1520 0.079 Uiso 1 1 calc R
H11C H 1.1629 0.3173 0.1142 0.079 Uiso 1 1 calc R
C12 C 1.0226(4) 0.1770(7) 0.0884(4) 0.054(3) Uani 1 1 d .
H12A H 1.0591 0.1498 0.0649 0.081 Uiso 1 1 calc R
H12B H 0.9675 0.1677 0.0673 0.081 Uiso 1 1 calc R
H12C H 1.0308 0.1229 0.1222 0.081 Uiso 1 1 calc R
C13 C 0.8674(4) 0.3978(7) 0.0875(3) 0.0325(19) Uani 1 1 d .
H13 H 0.8375 0.4753 0.0963 0.039 Uiso 1 1 calc R
C14 C 0.8119(4) 0.2807(8) 0.0876(3) 0.048(2) Uani 1 1 d .
H14A H 0.7621 0.2946 0.0599 0.072 Uiso 1 1 calc R
H14B H 0.8003 0.2708 0.1251 0.072 Uiso 1 1 calc R
H14C H 0.8379 0.2024 0.0779 0.072 Uiso 1 1 calc R
C15 C 0.8792(4) 0.4169(8) 0.0255(3) 0.044(2) Uani 1 1 d .
H15A H 0.9016 0.3379 0.0130 0.066 Uiso 1 1 calc R
H15B H 0.9156 0.4892 0.0245 0.066 Uiso 1 1 calc R
H15C H 0.8277 0.4354 0.0005 0.066 Uiso 1 1 calc R
C16 C 0.9944(4) 0.5686(7) 0.1537(3) 0.035(2) Uani 1 1 d .
H16 H 1.0419 0.5687 0.1857 0.042 Uiso 1 1 calc R
C17 C 1.0230(5) 0.6358(8) 0.1042(3) 0.056(3) Uani 1 1 d .
H17A H 0.9785 0.6419 0.0716 0.083 Uiso 1 1 calc R
H17B H 1.0660 0.5851 0.0943 0.083 Uiso 1 1 calc R
H17C H 1.0425 0.7227 0.1158 0.083 Uiso 1 1 calc R
C18 C 0.9317(5) 0.6528(7) 0.1739(3) 0.050(2) Uani 1 1 d .
H18A H 0.9540 0.7387 0.1844 0.074 Uiso 1 1 calc R
H18B H 0.9171 0.6120 0.2066 0.074 Uiso 1 1 calc R
H18C H 0.8842 0.6612 0.1435 0.074 Uiso 1 1 calc R
C19 C 1.0294(4) 0.2147(9) 0.3166(3) 0.0349(18) Uani 1 1 d .
H19 H 1.0156 0.1353 0.3315 0.042 Uiso 1 1 calc R
C20 C 1.0844(4) 0.2314(7) 0.2804(3) 0.0306(19) Uani 1 1 d .
H20 H 1.1125 0.1650 0.2661 0.037 Uiso 1 1 calc R
C21 C 1.0888(4) 0.3676(8) 0.2700(3) 0.0305(18) Uani 1 1 d .
H21 H 1.1226 0.4075 0.2489 0.037 Uiso 1 1 calc R
C22 C 1.0346(4) 0.4314(8) 0.2961(3) 0.036(2) Uani 1 1 d .
H22 H 1.0234 0.5213 0.2941 0.043 Uiso 1 1 calc R
C23 C 0.9994(4) 0.3386(9) 0.3259(3) 0.043(2) Uani 1 1 d .
H23 H 0.9620 0.3563 0.3484 0.052 Uiso 1 1 calc R
C24 C 0.1246(4) 0.9376(7) 0.4046(3) 0.0254(17) Uani 1 1 d .
C25 C 0.1824(4) 1.0298(7) 0.3951(3) 0.0237(17) Uani 1 1 d .
H25 H 0.2195 1.0039 0.3734 0.028 Uiso 1 1 calc R
C26 C 0.1869(4) 1.1561(7) 0.4162(3) 0.0271(18) Uani 1 1 d .
H26 H 0.2263 1.2137 0.4087 0.033 Uiso 1 1 calc R
C27 C 0.1326(4) 1.1973(7) 0.4485(3) 0.0299(17) Uani 1 1 d .
H27 H 0.1360 1.2819 0.4639 0.036 Uiso 1 1 calc R
C28 C 0.0741(4) 1.1121(7) 0.4577(3) 0.0325(19) Uani 1 1 d .
H28 H 0.0364 1.1395 0.4785 0.039 Uiso 1 1 calc R
C29 C 0.0706(4) 0.9858(7) 0.4363(3) 0.0285(18) Uani 1 1 d .
H29 H 0.0301 0.9299 0.4433 0.034 Uiso 1 1 calc R
C30 C 0.1474(4) 0.7720(7) 0.3203(3) 0.0243(17) Uani 1 1 d .
C31 C 0.1928(4) 0.6711(7) 0.3024(3) 0.0288(18) Uani 1 1 d .
H31 H 0.2120 0.6038 0.3282 0.035 Uiso 1 1 calc R
C32 C 0.2107(4) 0.6654(7) 0.2485(3) 0.036(2) Uani 1 1 d .
H32 H 0.2412 0.5955 0.2392 0.043 Uiso 1 1 calc R
C33 C 0.1837(4) 0.7624(8) 0.2085(3) 0.037(2) Uani 1 1 d .
H33 H 0.1965 0.7595 0.1725 0.045 Uiso 1 1 calc R
C34 C 0.1376(4) 0.8637(8) 0.2228(3) 0.038(2) Uani 1 1 d .
H34 H 0.1190 0.9305 0.1965 0.046 Uiso 1 1 calc R
C35 C 0.1190(4) 0.8656(7) 0.2767(3) 0.0329(19) Uani 1 1 d .
H35 H 0.0856 0.9329 0.2847 0.039 Uiso 1 1 calc R
C36 C 0.0348(4) 0.7189(7) 0.3823(3) 0.0296(17) Uani 1 1 d .
C37 C -0.0302(4) 0.7386(7) 0.3358(3) 0.037(2) Uani 1 1 d .
H37 H -0.0208 0.7842 0.3040 0.044 Uiso 1 1 calc R
C38 C -0.1089(4) 0.6928(8) 0.3347(4) 0.048(2) Uani 1 1 d .
H38 H -0.1501 0.7066 0.3024 0.057 Uiso 1 1 calc R
C39 C -0.1250(5) 0.6272(8) 0.3817(4) 0.049(2) Uani 1 1 d .
H39 H -0.1773 0.5980 0.3815 0.059 Uiso 1 1 calc R
C40 C -0.0635(5) 0.6057(8) 0.4284(4) 0.046(2) Uani 1 1 d .
H40 H -0.0739 0.5606 0.4600 0.056 Uiso 1 1 calc R
C41 C 0.0146(5) 0.6509(7) 0.4289(3) 0.040(2) Uani 1 1 d .
H41 H 0.0552 0.6355 0.4614 0.047 Uiso 1 1 calc R
C42 C 0.1955(4) 0.7028(8) 0.4310(3) 0.0255(16) Uani 1 1 d .
C43 C 0.2580(4) 0.7667(7) 0.4689(3) 0.0336(19) Uani 1 1 d .
H43 H 0.2586 0.8585 0.4689 0.040 Uiso 1 1 calc R
C44 C 0.3199(4) 0.7007(9) 0.5067(3) 0.0404(19) Uani 1 1 d .
H44 H 0.3598 0.7484 0.5315 0.049 Uiso 1 1 calc R
C45 C 0.3222(5) 0.5666(8) 0.5073(3) 0.042(2) Uani 1 1 d .
H45 H 0.3639 0.5226 0.5322 0.051 Uiso 1 1 calc R
C46 C 0.2633(5) 0.4974(8) 0.4716(3) 0.042(2) Uani 1 1 d .
H46 H 0.2642 0.4057 0.4718 0.051 Uiso 1 1 calc R
C47 C 0.2018(4) 0.5649(8) 0.4347(3) 0.037(2) Uani 1 1 d .
H47 H 0.1619 0.5153 0.4108 0.044 Uiso 1 1 calc R

loop_
_atom_site_aniso_label
_atom_site_aniso_U_11
_atom_site_aniso_U_22
_atom_site_aniso_U_33
_atom_site_aniso_U_23
_atom_site_aniso_U_13
_atom_site_aniso_U_12
Os 0.02323(14) 0.03274(17) 0.02574(16) 0.0001(2) -0.00017(11) -0.00112(18)
P 0.0240(10) 0.0336(12) 0.0265(12) 0.0001(10) -0.0002(9) -0.0006(9)
B 0.025(4) 0.019(4) 0.030(5) -0.011(4) 0.004(3) 0.005(4)
O 0.057(4) 0.047(4) 0.060(4) -0.003(3) 0.009(3) -0.005(3)
C1 0.051(5) 0.038(6) 0.027(5) 0.002(4) 0.007(4) 0.003(4)
C2 0.040(5) 0.056(7) 0.029(5) -0.003(4) 0.008(4) 0.000(4)
C3 0.030(4) 0.051(6) 0.043(5) -0.007(5) 0.007(4) -0.006(5)
C4 0.036(5) 0.052(6) 0.046(6) -0.015(5) 0.015(4) -0.010(4)
C5 0.044(5) 0.049(6) 0.051(6) 0.004(5) 0.022(5) -0.009(4)
C6 0.051(6) 0.055(7) 0.039(6) 0.004(5) 0.015(4) -0.025(5)
C7 0.065(6) 0.065(8) 0.054(7) -0.010(5) 0.025(5) -0.012(5)
C8 0.059(6) 0.049(6) 0.061(7) 0.011(6) 0.024(5) -0.005(5)
C9 0.034(5) 0.048(6) 0.033(5) 0.015(5) -0.006(4) -0.009(4)
C10 0.029(4) 0.060(7) 0.037(5) -0.004(4) 0.007(4) -0.003(4)
C11 0.035(5) 0.092(8) 0.030(5) 0.010(5) 0.007(4) 0.005(5)
C12 0.043(5) 0.049(7) 0.074(7) -0.007(5) 0.022(5) 0.015(4)
C13 0.025(4) 0.030(5) 0.038(5) -0.005(4) -0.004(4) -0.005(3)
C14 0.032(4) 0.074(7) 0.032(5) -0.010(5) -0.005(3) -0.004(5)
C15 0.045(5) 0.047(6) 0.031(5) 0.002(4) -0.010(4) -0.007(4)
C16 0.030(4) 0.043(5) 0.025(5) 0.007(4) -0.009(4) -0.009(4)
C17 0.059(6) 0.057(6) 0.041(6) 0.015(5) -0.010(5) -0.017(5)
C18 0.060(6) 0.025(5) 0.051(6) 0.009(4) -0.015(5) -0.005(4)
C19 0.030(4) 0.048(5) 0.028(4) 0.004(5) 0.008(3) -0.005(4)
C20 0.030(4) 0.028(5) 0.029(4) -0.017(4) -0.003(3) -0.003(4)
C21 0.029(4) 0.035(5) 0.023(4) 0.011(4) -0.005(3) 0.002(4)
C22 0.029(4) 0.036(5) 0.036(5) 0.002(4) -0.009(4) 0.009(4)
C23 0.025(4) 0.074(7) 0.030(5) -0.008(5) 0.003(4) 0.017(4)
C24 0.028(4) 0.031(5) 0.015(4) 0.000(3) -0.001(3) -0.004(3)
C25 0.019(4) 0.031(5) 0.020(4) 0.000(3) 0.000(3) 0.008(3)
C26 0.026(4) 0.028(4) 0.024(4) 0.004(3) -0.002(3) -0.001(3)
C27 0.041(4) 0.022(4) 0.023(4) 0.000(4) -0.001(3) 0.003(4)
C28 0.045(5) 0.035(5) 0.022(4) -0.003(4) 0.016(4) 0.001(4)
C29 0.028(4) 0.030(5) 0.025(4) 0.000(4) 0.002(3) -0.003(4)
C30 0.016(3) 0.025(4) 0.030(4) -0.003(4) 0.000(3) -0.004(3)
C31 0.027(4) 0.026(5) 0.032(5) -0.006(3) 0.003(3) -0.009(3)
C32 0.026(4) 0.036(5) 0.046(6) -0.020(4) 0.007(4) -0.009(3)
C33 0.039(5) 0.049(6) 0.026(5) -0.008(4) 0.011(4) -0.016(4)
C34 0.045(5) 0.043(5) 0.023(5) 0.006(4) 0.000(4) -0.002(4)
C35 0.030(4) 0.032(5) 0.032(5) -0.007(4) -0.004(4) -0.004(4)
C36 0.034(4) 0.025(4) 0.030(4) -0.006(4) 0.008(3) -0.001(4)
C37 0.035(4) 0.034(5) 0.041(5) -0.007(4) 0.007(4) 0.007(4)
C38 0.020(4) 0.051(6) 0.069(7) -0.030(5) 0.003(4) -0.001(4)
C39 0.034(5) 0.040(6) 0.081(8) -0.022(5) 0.030(5) -0.009(4)
C40 0.045(5) 0.040(5) 0.065(7) -0.012(5) 0.035(5) -0.018(4)
C41 0.046(5) 0.034(5) 0.038(5) -0.009(4) 0.009(4) 0.001(4)
C42 0.027(4) 0.027(4) 0.021(4) -0.003(4) 0.002(3) 0.001(4)
C43 0.043(4) 0.029(5) 0.028(4) 0.008(4) 0.007(4) -0.002(4)
C44 0.038(4) 0.045(5) 0.033(5) 0.006(5) -0.003(4) -0.007(5)
C45 0.044(5) 0.031(5) 0.044(6) 0.012(4) -0.008(4) 0.003(4)
C46 0.047(5) 0.030(5) 0.044(6) 0.002(4) -0.001(4) 0.002(4)
C47 0.039(5) 0.037(5) 0.031(5) -0.003(4) 0.000(4) -0.006(4)

loop_
_atom_type_symbol
_atom_type_description
_atom_type_scat_dispersion_real
_atom_type_scat_dispersion_imag
_atom_type_scat_source
C C 0.0033 0.0016 'International Tables Vol C Tables 4.2.6.8 and 6.1.1.4'
H H 0.0000 0.0000 'International Tables Vol C Tables 4.2.6.8 and 6.1.1.4'
B B 0.0013 0.0007 'International Tables Vol C Tables 4.2.6.8 and 6.1.1.4'
O O 0.0106 0.0060 'International Tables Vol C Tables 4.2.6.8 and 6.1.1.4'
P P 0.1023 0.0942 'International Tables Vol C Tables 4.2.6.8 and 6.1.1.4'
Os Os -1.2165 7.6030 'International Tables Vol C Tables 4.2.6.8 and 6.1.1.4'

loop_
_geom_angle_atom_site_label_1
_geom_angle_atom_site_label_2
_geom_angle_atom_site_label_3
_geom_angle
C9 Os C1 104.0(3)
C9 Os C2 76.5(3)
C1 Os C2 37.4(3)
C9 Os C19 98.8(3)
C1 Os C19 119.3(3)
C2 Os C19 99.4(3)
C9 Os C20 96.5(3)
C1 Os C20 151.8(3)
C2 Os C20 135.0(3)
C19 Os C20 36.9(2)
C9 Os C23 130.8(3)
C1 Os C23 91.0(3)
C2 Os C23 90.1(3)
C19 Os C23 36.4(3)
C20 Os C23 60.9(3)
C9 Os C22 156.8(3)
C1 Os C22 96.3(3)
C2 Os C22 115.5(3)
C19 Os C22 60.8(3)
C20 Os C22 60.8(3)
C23 Os C22 36.2(2)
C9 Os C21 126.7(3)
C1 Os C21 129.3(3)
C2 Os C21 149.2(3)
C19 Os C21 60.5(3)
C20 Os C21 36.5(2)
C23 Os C21 59.6(3)
C22 Os C21 35.5(2)
C9 Os P 89.5(2)
C1 Os P 87.2(2)
C2 Os P 111.8(2)
C19 Os P 148.79(18)
C20 Os P 112.5(2)
C23 Os P 138.5(2)
C22 Os P 102.8(2)
C21 Os P 90.43(19)
C10 P C16 103.9(3)
C10 P C13 104.7(3)
C16 P C13 103.7(3)
C10 P Os 114.7(3)
C16 P Os 110.5(2)
C13 P Os 118.0(2)
C42 B C30 109.5(5)
C42 B C24 108.7(6)
C30 B C24 110.4(6)
C42 B C36 110.8(6)
C30 B C36 109.7(5)
C24 B C36 107.6(5)
C2 C1 Os 73.1(5)
C2 C1 H1A 119.0
Os C1 H1A 106.9
C2 C1 H1B 142(4)
Os C1 H1B 118(4)
H1A C1 H1B 93.6
C1 C2 C3 125.8(8)
C1 C2 Os 69.5(4)
C3 C2 Os 115.9(5)
C1 C2 H2 114.5
C3 C2 H2 113.0
Os C2 H2 109.8
C8 C3 C4 117.4(8)
C8 C3 C2 121.7(9)
C4 C3 C2 121.0(8)
C5 C4 C3 120.9(8)
C5 C4 H4 119.6
C3 C4 H4 119.6
C6 C5 C4 119.8(9)
C6 C5 H5 120.1
C4 C5 H5 120.1
C5 C6 C7 120.4(8)
C5 C6 H6 119.8
C7 C6 H6 119.8
C8 C7 C6 119.1(9)
C8 C7 H7 120.4
C6 C7 H7 120.4
C3 C8 C7 122.3(9)
C3 C8 H8 118.8
C7 C8 H8 118.8
O C9 Os 172.9(7)
C11 C10 C12 109.8(6)
C11 C10 P 113.6(5)
C12 C10 P 113.5(5)
C11 C10 H10 106.4
C12 C10 H10 106.4
P C10 H10 106.4
C10 C11 H11A 109.5
C10 C11 H11B 109.5
H11A C11 H11B 109.5
C10 C11 H11C 109.5
H11A C11 H11C 109.5
H11B C11 H11C 109.5
C10 C12 H12A 109.5
C10 C12 H12B 109.5
H12A C12 H12B 109.5
C10 C12 H12C 109.5
H12A C12 H12C 109.5
H12B C12 H12C 109.5
C14 C13 C15 107.9(6)
C14 C13 P 114.9(5)
C15 C13 P 114.2(5)
C14 C13 H13 106.4
C15 C13 H13 106.4
P C13 H13 106.4
C13 C14 H14A 109.5
C13 C14 H14B 109.5
H14A C14 H14B 109.5
C13 C14 H14C 109.5
H14A C14 H14C 109.5
H14B C14 H14C 109.5
C13 C15 H15A 109.5
C13 C15 H15B 109.5
H15A C15 H15B 109.5
C13 C15 H15C 109.5
H15A C15 H15C 109.5
H15B C15 H15C 109.5
C18 C16 C17 110.6(7)
C18 C16 P 113.2(5)
C17 C16 P 116.6(6)
C18 C16 H16 105.1
C17 C16 H16 105.1
P C16 H16 105.1
C16 C17 H17A 109.5
C16 C17 H17B 109.5
H17A C17 H17B 109.5
C16 C17 H17C 109.5
H17A C17 H17C 109.5
H17B C17 H17C 109.5
C16 C18 H18A 109.5
C16 C18 H18B 109.5
H18A C18 H18B 109.5
C16 C18 H18C 109.5
H18A C18 H18C 109.5
H18B C18 H18C 109.5
C23 C19 C20 107.5(8)
C23 C19 Os 72.1(5)
C20 C19 Os 71.6(4)
C23 C19 H19 126.3
C20 C19 H19 126.3
Os C19 H19 121.8
C19 C20 C21 107.1(7)
C19 C20 Os 71.5(4)
C21 C20 Os 73.6(4)
C19 C20 H20 126.5
C21 C20 H20 126.5
Os C20 H20 120.3
C22 C21 C20 108.4(7)
C22 C21 Os 70.9(4)
C20 C21 Os 69.9(4)
C22 C21 H21 125.8
C20 C21 H21 125.8
Os C21 H21 125.0
C21 C22 C23 108.3(7)
C21 C22 Os 73.6(4)
C23 C22 Os 71.6(5)
C21 C22 H22 125.9
C23 C22 H22 125.9
Os C22 H22 120.7
C22 C23 C19 108.7(7)
C22 C23 Os 72.2(4)
C19 C23 Os 71.5(4)
C22 C23 H23 125.7
C19 C23 H23 125.7
Os C23 H23 122.3
C29 C24 C25 114.4(6)
C29 C24 B 123.2(6)
C25 C24 B 122.3(6)
C26 C25 C24 123.2(7)
C26 C25 H25 118.4
C24 C25 H25 118.4
C25 C26 C27 119.7(7)
C25 C26 H26 120.2
C27 C26 H26 120.2
C28 C27 C26 119.1(7)
C28 C27 H27 120.4
C26 C27 H27 120.4
C27 C28 C29 120.3(7)
C27 C28 H28 119.8
C29 C28 H28 119.8
C28 C29 C24 123.2(7)
C28 C29 H29 118.4
C24 C29 H29 118.4
C31 C30 C35 112.9(6)
C31 C30 B 124.8(6)
C35 C30 B 122.3(6)
C32 C31 C30 123.9(7)
C32 C31 H31 118.1
C30 C31 H31 118.1
C33 C32 C31 120.5(7)
C33 C32 H32 119.7
C31 C32 H32 119.7
C34 C33 C32 118.7(7)
C34 C33 H33 120.6
C32 C33 H33 120.6
C33 C34 C35 119.6(7)
C33 C34 H34 120.2
C35 C34 H34 120.2
C34 C35 C30 124.2(7)
C34 C35 H35 117.9
C30 C35 H35 117.9
C37 C36 C41 114.5(6)
C37 C36 B 122.3(7)
C41 C36 B 123.1(6)
C36 C37 C38 123.1(8)
C36 C37 H37 118.4
C38 C37 H37 118.4
C39 C38 C37 119.7(8)
C39 C38 H38 120.1
C37 C38 H38 120.1
C40 C39 C38 119.5(8)
C40 C39 H39 120.3
C38 C39 H39 120.3
C39 C40 C41 120.3(8)
C39 C40 H40 119.9
C41 C40 H40 119.9
C40 C41 C36 122.9(7)
C40 C41 H41 118.5
C36 C41 H41 118.5
C43 C42 C47 112.7(6)
C43 C42 B 122.9(7)
C47 C42 B 124.2(6)
C42 C43 C44 123.5(7)
C42 C43 H43 118.2
C44 C43 H43 118.2
C45 C44 C43 120.2(7)
C45 C44 H44 119.9
C43 C44 H44 119.9
C46 C45 C44 119.7(7)
C46 C45 H45 120.2
C44 C45 H45 120.2
C45 C46 C47 119.3(8)
C45 C46 H46 120.4
C47 C46 H46 120.4
C46 C47 C42 124.6(7)
C46 C47 H47 117.7
C42 C47 H47 117.7

loop_
_geom_bond_atom_site_label_1
_geom_bond_atom_site_label_2
_geom_bond_distance
Os C9 1.822(9)
Os C1 2.167(8)
Os C2 2.214(7)
Os C19 2.221(7)
Os C20 2.222(7)
Os C23 2.229(7)
Os C22 2.237(7)
Os C21 2.271(7)
Os P 2.374(2)
P C10 1.835(7)
P C16 1.862(7)
P C13 1.869(7)
B C42 1.638(10)
B C30 1.648(10)
B C24 1.655(10)
B C36 1.657(10)
O C9 1.199(9)
C1 C2 1.404(10)
C1 H1A 0.9676
C1 H1B 0.967(10)
C2 C3 1.508(10)
C2 H2 1.0075
C3 C8 1.365(10)
C3 C4 1.396(10)
C4 C5 1.393(10)
C4 H4 0.9300
C5 C6 1.345(10)
C5 H5 0.9300
C6 C7 1.391(11)
C6 H6 0.9300
C7 C8 1.369(10)
C7 H7 0.9300
C8 H8 0.9300
C10 C11 1.527(9)
C10 C12 1.538(10)
C10 H10 0.9800
C11 H11A 0.9600
C11 H11B 0.9600
C11 H11C 0.9600
C12 H12A 0.9600
C12 H12B 0.9600
C12 H12C 0.9600
C13 C14 1.512(9)
C13 C15 1.548(9)
C13 H13 0.9800
C14 H14A 0.9600
C14 H14B 0.9600
C14 H14C 0.9600
C15 H15A 0.9600
C15 H15B 0.9600
C15 H15C 0.9600
C16 C18 1.518(9)
C16 C17 1.527(9)
C16 H16 0.9800
C17 H17A 0.9600
C17 H17B 0.9600
C17 H17C 0.9600
C18 H18A 0.9600
C18 H18B 0.9600
C18 H18C 0.9600
C19 C23 1.389(10)
C19 C20 1.407(9)
C19 H19 0.9300
C20 C21 1.408(9)
C20 H20 0.9300
C21 C22 1.374(9)
C21 H21 0.9300
C22 C23 1.388(10)
C22 H22 0.9300
C23 H23 0.9300
C24 C29 1.391(9)
C24 C25 1.404(9)
C25 C26 1.371(8)
C25 H25 0.9300
C26 C27 1.385(9)
C26 H26 0.9300
C27 C28 1.363(9)
C27 H27 0.9300
C28 C29 1.375(9)
C28 H28 0.9300
C29 H29 0.9300
C30 C31 1.398(8)
C30 C35 1.411(9)
C31 C32 1.384(9)
C31 H31 0.9300
C32 C33 1.378(9)
C32 H32 0.9300
C33 C34 1.374(9)
C33 H33 0.9300
C34 C35 1.390(9)
C34 H34 0.9300
C35 H35 0.9300
C36 C37 1.395(9)
C36 C41 1.411(9)
C37 C38 1.400(9)
C37 H37 0.9300
C38 C39 1.381(11)
C38 H38 0.9300
C39 C40 1.365(10)
C39 H39 0.9300
C40 C41 1.391(9)
C40 H40 0.9300
C41 H41 0.9300
C42 C43 1.391(9)
C42 C47 1.404(9)
C43 C44 1.394(9)
C43 H43 0.9300
C44 C45 1.360(9)
C44 H44 0.9300
C45 C46 1.355(9)
C45 H45 0.9300
C46 C47 1.387(9)
C46 H46 0.9300
C47 H47 0.9300
